data_7713638
loop_
_publ_author_name
'Szklarz, Przemyslaw'
'G\;agor, Anna'
'Jakubas, Ryszard'
'Medycki, Wojciech'
'Bator, Grazyna'

_publ_section_title
;
 Temperature symmetry breaking and properties of lead-free
 organic-inorganic hybrids: antimony(III) iodide and bismuth(III) iodide:
 (S(CH3)3)3[Sb2I9] and (S(CH3)3)3[Bi2I9]
;
_journal_name_full 'Dalton Transactions'
_journal_paper_doi 10.1039/D3DT01650A
_journal_year 2023
_chemical_formula_moiety
'Bi2 I9.008, 0.5(C3 H9 S), 0.5(C3 H9 S0.8), 0.5(C3 H9 S0.7), 0.25(C S), 0.25(C6 S2), 0.5(C3 H9 S0.45), 0.525(S), 0.5(C2.5 H7.5 S0.5)'
_chemical_formula_sum 'C9 H21.75 Bi2 I9 S3'
_chemical_formula_weight 1786.57
_space_group_crystal_system monoclinic
_space_group_IT_number 15
_space_group_name_Hall '-C 2yc'
_space_group_name_H-M_alt 'C 1 2/c 1'
_atom_sites_solution_hydrogens geom
_atom_sites_solution_primary dual
_audit_creation_date 2023-05-16
_audit_creation_method
;
Olex2 1.5
(compiled 2022.04.07 svn.rca3783a0 for OlexSys, GUI svn.r6498)
;
_audit_update_record
;
2023-05-18 deposited with the CCDC.	2023-07-31 downloaded from the CCDC.
;
_cell_angle_alpha 90
_cell_angle_beta 91.878(2)
_cell_angle_gamma 90
_cell_formula_units_Z 16
_cell_length_a 19.0052(4)
_cell_length_b 33.1993(8)
_cell_length_c 22.8970(6)
_cell_measurement_reflns_used 16550
_cell_measurement_temperature 199.8(4)
_cell_measurement_theta_max 27.6490
_cell_measurement_theta_min 2.7360
_cell_volume 14439.3(6)
_computing_cell_refinement 'CrysAlisPro 1.171.38.41 (Rigaku OD, 2015)'
_computing_data_collection 'CrysAlisPro 1.171.38.41 (Rigaku OD, 2015)'
_computing_data_reduction 'CrysAlisPro 1.171.38.41 (Rigaku OD, 2015)'
_computing_molecular_graphics 'Olex2 1.5 (Dolomanov et al., 2009)'
_computing_publication_material 'Olex2 1.5 (Dolomanov et al., 2009)'
_computing_structure_refinement 'SHELXL 2018/3 (Sheldrick, 2015)'
_computing_structure_solution 'SHELXT 2014/5 (Sheldrick, 2014)'
_diffrn_ambient_environment N~2~
_diffrn_ambient_temperature 199.8(4)
_diffrn_detector 'CCD plate'
_diffrn_detector_area_resol_mean 10.6249
_diffrn_detector_type Atlas
_diffrn_measured_fraction_theta_full 0.998
_diffrn_measured_fraction_theta_max 0.998
_diffrn_measurement_details
;
List of Runs (angles in degrees, time in seconds):

  # Type    Start    End  Width  t~exp~   \w     \q     \k     \f   Frames
#--------------------------------------------------------------------------
  1  \w    -23.00  84.20   0.80   35.00    --   13.31  77.00  60.00  134
  2  \w     -1.00  94.20   0.80   35.00    --   13.31  77.00 -90.00  119
  3  \w    -47.00  57.00   0.80   35.00    --  -14.40  77.00 150.00  130
;
_diffrn_measurement_device 'four-circle diffractometer'
_diffrn_measurement_device_type 'Xcalibur, Atlas'
_diffrn_measurement_method '\w scans'
_diffrn_orient_matrix_type 'CrysAlisPro convention (1999,Acta A55,543-557)'
_diffrn_orient_matrix_UB_11 0.0278542000
_diffrn_orient_matrix_UB_12 -0.0033681000
_diffrn_orient_matrix_UB_13 0.0208137000
_diffrn_orient_matrix_UB_21 -0.0248630000
_diffrn_orient_matrix_UB_22 -0.0035596000
_diffrn_orient_matrix_UB_23 0.0218311000
_diffrn_orient_matrix_UB_31 -0.0002565000
_diffrn_orient_matrix_UB_32 -0.0208006000
_diffrn_orient_matrix_UB_33 -0.0071114000
_diffrn_radiation_monochromator graphite
_diffrn_radiation_probe x-ray
_diffrn_radiation_type 'Mo K\a'
_diffrn_radiation_wavelength 0.71073
_diffrn_reflns_av_R_equivalents 0.0564
_diffrn_reflns_av_unetI/netI 0.0583
_diffrn_reflns_Laue_measured_fraction_full 0.998
_diffrn_reflns_Laue_measured_fraction_max 0.998
_diffrn_reflns_limit_h_max 18
_diffrn_reflns_limit_h_min -23
_diffrn_reflns_limit_k_max 40
_diffrn_reflns_limit_k_min -38
_diffrn_reflns_limit_l_max 27
_diffrn_reflns_limit_l_min -27
_diffrn_reflns_number 49649
_diffrn_reflns_point_group_measured_fraction_full 0.998
_diffrn_reflns_point_group_measured_fraction_max 0.998
_diffrn_reflns_theta_full 25.242
_diffrn_reflns_theta_max 25.681
_diffrn_reflns_theta_min 2.602
_diffrn_source 'fine-focus sealed X-ray tube'
_diffrn_source_type 'Enhance (Mo) X-ray Source'
_exptl_absorpt_coefficient_mu 17.608
_exptl_absorpt_correction_T_max 1.00000
_exptl_absorpt_correction_T_min 0.14722
_exptl_absorpt_correction_type multi-scan
_exptl_absorpt_process_details
;
CrysAlisPro 1.171.38.41 (Rigaku Oxford Diffraction, 2015)
Empirical absorption correction using spherical harmonics,
 implemented in SCALE3 ABSPACK scaling algorithm.
;
_exptl_crystal_density_diffrn 3.287
_exptl_crystal_description plate
_exptl_crystal_F_000 12270
_exptl_crystal_size_max 0.17
_exptl_crystal_size_mid 0.15
_exptl_crystal_size_min 0.07
_refine_diff_density_max 1.808
_refine_diff_density_min -1.387
_refine_diff_density_rms 0.287
_refine_ls_extinction_method none
_refine_ls_goodness_of_fit_ref 1.102
_refine_ls_hydrogen_treatment constr
_refine_ls_matrix_type full
_refine_ls_number_parameters 428
_refine_ls_number_reflns 13689
_refine_ls_number_restraints 6
_refine_ls_restrained_S_all 1.103
_refine_ls_R_factor_all 0.0692
_refine_ls_R_factor_gt 0.0484
_refine_ls_shift/su_max 0.003
_refine_ls_shift/su_mean 0.000
_refine_ls_structure_factor_coef Fsqd
_refine_ls_weighting_details 'w=1/[\s^2^(Fo^2^)+(0.0215P)^2^+456.2979P] where P=(Fo^2^+2Fc^2^)/3'
_refine_ls_weighting_scheme calc
_refine_ls_wR_factor_gt 0.0938
_refine_ls_wR_factor_ref 0.1004
_reflns_Friedel_coverage 0.000
_reflns_number_gt 10712
_reflns_number_total 13689
_reflns_threshold_expression 'I > 2\s(I)'
_cod_data_source_file d3dt01650a3.cif
_cod_data_source_block PhaseII
_cod_database_code 7713638
_shelx_shelxl_version_number 2018/3
_shelx_space_group_comment
;
The symmetry employed for this shelxl refinement is uniquely defined
by the following loop, which should always be used as a source of
symmetry information in preference to the above space-group names.
They are only intended as comments.
;
_olex2_refinement_description
;
1. Fixed Uiso
 At 1.5 times of:
  All C(H,H,H) groups
2. Restrained distances
 S11-C8A \\sim S11-C7A \\sim S11-C5A
 with sigma of 0.02
 S12-C8A \\sim S12-C7A \\sim S12-C5A
 with sigma of 0.02
3. Uiso/Uaniso restraints and constraints
Uiso(C8A) = Uiso(C7A) = Uiso(C5A)
4. Others
 Fixed Sof: S2(0.8) S3(0.7) S4(0.5) S5(0.5) S6(0.45) S7(0.3) S8(0.5) S9(0.2)
 C2AA(0.5) H2AA(0.5) H2AB(0.5) H2AC(0.5) S10(0.55) C5AA(0.5) S11(0.25)
 S12(0.25) C8A(0.5) C1(0.5) C5AB(0.5) C7A(0.5) C5A(0.5)
5.a Me refined with riding coordinates:
 C010(H01A,H01B,H01C), C011(H01D,H01E,H01F), C012(H01M,H01N,H01O), C013(H01G,
 H01H,H01I), C015(H01J,H01K,H01L), C6(H6A,H6B,H6C), C7(H7A,H7B,H7C), C9(H9A,H9B,
 H9C), C10(H10A,H10B,H10C), C2(H2A,H2B,H2C), C2AA(H2AA,H2AB,H2AC), C3(H3A,H3B,
 H3C), C4(H4A,H4B,H4C), C8(H8A,H8B,H8C)
5.b Idealised Me refined as rotating group:
 C12(H12A,H12B,H12C)
;
_olex2_date_sample_data_collection 2021-04-27
_olex2_submission_special_instructions 'No special instructions were received'
_oxdiff_exptl_absorpt_empirical_details
;
Empirical correction (ABSPACK) includes:
- Absorption correction using spherical harmonics
- Frame scaling
;
_oxdiff_exptl_absorpt_empirical_full_max 4.565
_oxdiff_exptl_absorpt_empirical_full_min 0.471

loop_
_space_group_symop_operation_xyz
'x, y, z'
'-x, y, -z+1/2'
'x+1/2, y+1/2, z'
'-x+1/2, y+1/2, -z+1/2'
'-x, -y, -z'
'x, -y, z-1/2'
'-x+1/2, -y+1/2, -z'
'x+1/2, -y+1/2, z-1/2'

loop_
_atom_site_label
_atom_site_type_symbol
_atom_site_fract_x
_atom_site_fract_y
_atom_site_fract_z
_atom_site_U_iso_or_equiv
_atom_site_adp_type
_atom_site_occupancy
_atom_site_site_symmetry_order
_atom_site_calc_flag
_atom_site_refinement_flags_posn
_atom_site_refinement_flags_adp
_atom_site_refinement_flags_occupancy
_atom_site_disorder_assembly
_atom_site_disorder_group
Bi1 Bi 0.26096(3) 0.58848(2) 0.83275(2) 0.02971(13) Uani 1 1 d . . . . .
Bi2 Bi 0.49379(3) 0.32754(2) 0.65714(2) 0.03029(13) Uani 1 1 d . . . . .
Bi3 Bi 0.25069(3) 0.57799(2) 0.64666(2) 0.03197(13) Uani 1 1 d . . . . .
Bi4 Bi 0.48277(3) 0.16253(2) 0.34144(2) 0.03125(13) Uani 1 1 d . . . . .
I1 I 0.35148(5) 0.63172(3) 0.73268(4) 0.0340(2) Uani 1 1 d . . . . .
I2 I 0.12839(5) 0.60415(3) 0.73984(4) 0.0353(2) Uani 1 1 d . . . . .
I3 I 0.58409(5) 0.19319(3) 0.43217(4) 0.0397(2) Uani 1 1 d . . . . .
I4 I 0.500000 0.25732(4) 0.750000 0.0388(3) Uani 1 2 d S T P . .
I5 I 0.61167(5) 0.12651(3) 0.26832(4) 0.0397(2) Uani 1 1 d . . . . .
I6 I 0.25194(5) 0.66924(3) 0.88609(4) 0.0388(2) Uani 1 1 d . . . . .
I7 I 0.50116(5) 0.39327(3) 0.56881(4) 0.0398(2) Uani 1 1 d . . . . .
I8 I 0.60637(5) 0.37376(3) 0.74650(4) 0.0408(2) Uani 1 1 d . . . . .
I9 I 0.35940(5) 0.20373(3) 0.38890(5) 0.0430(2) Uani 1 1 d . . . . .
I10 I 0.38744(5) 0.56481(3) 0.90229(4) 0.0434(2) Uani 1 1 d . . . . .
I11 I 0.59882(5) 0.27990(3) 0.59433(4) 0.0428(2) Uani 1 1 d . . . . .
I12 I 0.37124(5) 0.28565(3) 0.60292(4) 0.0428(2) Uani 1 1 d . . . . .
I13 I 0.15761(5) 0.52347(3) 0.57791(4) 0.0423(2) Uani 1 1 d . . . . .
I14 I 0.46334(5) 0.08658(3) 0.40594(5) 0.0422(2) Uani 1 1 d . . . . .
I15 I 0.21477(5) 0.64939(3) 0.57497(4) 0.0435(2) Uani 1 1 d . . . . .
I16 I 0.2778(3) 0.50922(5) 0.74832(9) 0.0405(9) Uani 0.930(19) 1 d . . . . .
I17 I 0.16726(5) 0.54905(3) 0.91640(5) 0.0461(3) Uani 1 1 d . . . . .
I18 I 0.37895(5) 0.55867(3) 0.58354(5) 0.0472(3) Uani 1 1 d . . . . .
I19 I 0.500000 0.23688(4) 0.250000 0.0495(4) Uani 1 2 d S T P . .
S1 S 0.7713(2) 0.24156(12) 0.74385(17) 0.0424(9) Uani 1 1 d . . . . .
S2 S 0.3098(2) 0.39993(14) 0.6040(2) 0.0373(11) Uiso 0.8 1 d . . P A 1
S3 S 0.5081(3) 0.29643(17) 0.3993(2) 0.0434(14) Uani 0.7 1 d . . P B 1
S4 S 0.0514(3) 0.63999(17) 0.8969(3) 0.0182(12) Uiso 0.5 1 d . . P C -1
S5 S 0.4690(4) 0.5006(3) 0.7454(6) 0.074(3) Uani 0.5 1 d . . P . .
S6 S 0.2455(5) 0.5802(3) 0.3764(4) 0.050(2) Uiso 0.45 1 d . . P D 1
S7 S 0.5003(6) 0.3401(4) 0.4232(5) 0.038(3) Uani 0.3 1 d . . P B -1
S8 S -0.0089(8) 0.6648(5) 0.9181(7) 0.117(5) Uiso 0.5 1 d . . P C 1
C010 C 0.7365(9) 0.2902(5) 0.7471(7) 0.059(5) Uani 1 1 d . . . . .
H01A H 0.774898 0.309696 0.752741 0.088 Uiso 1 1 calc R U . . .
H01B H 0.710275 0.296241 0.710605 0.088 Uiso 1 1 calc R U . . .
H01C H 0.704767 0.292070 0.779936 0.088 Uiso 1 1 calc R U . . .
C011 C 0.6932(8) 0.2129(5) 0.7338(7) 0.051(4) Uani 1 1 d . . . . .
H01D H 0.705172 0.184290 0.731210 0.077 Uiso 1 1 calc R U . . .
H01E H 0.662854 0.217245 0.767064 0.077 Uiso 1 1 calc R U . . .
H01F H 0.668362 0.221416 0.697733 0.077 Uiso 1 1 calc R U . . .
C012 C 0.1696(8) 0.5748(6) 0.4202(8) 0.067(5) Uani 1 1 d . . . D 1
H01M H 0.132188 0.592725 0.405345 0.101 Uiso 1 1 calc R U . D 1
H01N H 0.153123 0.546826 0.418335 0.101 Uiso 1 1 calc R U . D 1
H01O H 0.182054 0.581818 0.460771 0.101 Uiso 1 1 calc R U . D 1
C013 C 0.2715(10) 0.3823(6) 0.5388(7) 0.069(5) Uani 1 1 d . . . A 1
H01G H 0.308279 0.377630 0.510496 0.103 Uiso 1 1 calc R U . A 1
H01H H 0.246830 0.356921 0.546036 0.103 Uiso 1 1 calc R U . A 1
H01I H 0.238002 0.402244 0.523152 0.103 Uiso 1 1 calc R U . A 1
S9 S 0.2383(9) 0.4215(5) 0.5708(8) 0.031(4) Uiso 0.2 1 d . . P A -1
C015 C 0.4515(9) 0.2980(6) 0.4591(7) 0.061(5) Uani 1 1 d . . . B 1
H01J H 0.469237 0.279635 0.489746 0.091 Uiso 1 1 calc R U . B 1
H01K H 0.449966 0.325462 0.474587 0.091 Uiso 1 1 calc R U . B 1
H01L H 0.404083 0.289658 0.446113 0.091 Uiso 1 1 calc R U . B 1
C6 C 0.0762(10) 0.6651(6) 0.9638(8) 0.081(6) Uani 1 1 d . . . C 1
H6A H 0.065367 0.663562 1.005319 0.121 Uiso 1 1 calc R U . C 1
H6B H 0.105039 0.641959 0.953288 0.121 Uiso 1 1 calc R U . C 1
H6C H 0.102049 0.690079 0.956510 0.121 Uiso 1 1 calc R U . C 1
C7 C 0.5827(9) 0.3231(6) 0.4285(8) 0.075(6) Uani 1 1 d . . . B 1
H7A H 0.608211 0.306000 0.457032 0.112 Uiso 1 1 calc R U . B 1
H7B H 0.613934 0.330112 0.396853 0.112 Uiso 1 1 calc R U . B 1
H7C H 0.567082 0.347693 0.447775 0.112 Uiso 1 1 calc R U . B 1
C9 C -0.0174(8) 0.6087(5) 0.9226(9) 0.066(6) Uani 1 1 d . . . C 1
H9A H -0.037001 0.601367 0.960214 0.099 Uiso 1 1 calc R U . C 1
H9B H -0.048747 0.599138 0.890760 0.099 Uiso 1 1 calc R U . C 1
H9C H 0.029101 0.596340 0.919294 0.099 Uiso 1 1 calc R U . C 1
C10 C 0.8017(9) 0.2430(6) 0.6703(8) 0.065(5) Uani 1 1 d . . . . .
H10A H 0.823457 0.217156 0.660836 0.098 Uiso 1 1 calc R U . . .
H10B H 0.761748 0.248046 0.643086 0.098 Uiso 1 1 calc R U . . .
H10C H 0.836420 0.264629 0.666786 0.098 Uiso 1 1 calc R U . . .
C12 C 0.2373(9) 0.4062(6) 0.6478(8) 0.065(5) Uani 1 1 d . . . A 1
H12A H 0.200294 0.420889 0.625921 0.097 Uiso 1 1 calc R U . A 1
H12B H 0.251407 0.421456 0.682867 0.097 Uiso 1 1 calc R U . A 1
H12C H 0.219458 0.379727 0.659157 0.097 Uiso 1 1 calc R U . A 1
C2 C 0.2757(10) 0.6279(6) 0.4057(11) 0.095(8) Uani 1 1 d . . . D 1
H2A H 0.244727 0.649515 0.391082 0.142 Uiso 1 1 calc R U . D 1
H2B H 0.274969 0.627145 0.448504 0.142 Uiso 1 1 calc R U . D 1
H2C H 0.323874 0.632995 0.393557 0.142 Uiso 1 1 calc R U . D 1
C2AA C 0.024(2) 0.6677(12) 0.8520(17) 0.068(11) Uiso 0.5 1 d . . P C 1
H2AA H 0.032582 0.696003 0.842062 0.102 Uiso 0.5 1 calc R U P C 1
H2AB H 0.069176 0.652997 0.851726 0.102 Uiso 0.5 1 calc R U P C 1
H2AC H -0.008672 0.655795 0.823191 0.102 Uiso 0.5 1 calc R U P C 1
S10 S 0.2558(4) 0.5825(2) 0.4457(3) 0.0413(16) Uiso 0.55 1 d . . P D -1
C3 C 0.3245(9) 0.4508(5) 0.5831(10) 0.085(7) Uani 1 1 d . . . A 1
H3A H 0.346576 0.465485 0.616035 0.127 Uiso 1 1 calc R U . A 1
H3B H 0.355631 0.451425 0.549851 0.127 Uiso 1 1 calc R U . A 1
H3C H 0.279477 0.463469 0.572044 0.127 Uiso 1 1 calc R U . A 1
C4 C 0.3074(9) 0.5466(6) 0.4078(11) 0.091(8) Uani 1 1 d . . . D 1
H4A H 0.350975 0.547775 0.386100 0.137 Uiso 1 1 calc R U . D 1
H4B H 0.317369 0.554167 0.448604 0.137 Uiso 1 1 calc R U . D 1
H4C H 0.288438 0.519175 0.406168 0.137 Uiso 1 1 calc R U . D 1
C5AA C 0.5196(19) 0.4777(10) 0.6883(15) 0.048(9) Uiso 0.5 1 d . . P E 1
C8 C 0.4695(10) 0.3298(6) 0.3507(8) 0.079(6) Uani 1 1 d . . . B 1
H8A H 0.497238 0.331221 0.315409 0.118 Uiso 1 1 calc R U . B 1
H8B H 0.421636 0.320770 0.340218 0.118 Uiso 1 1 calc R U . B 1
H8C H 0.467518 0.356573 0.368692 0.118 Uiso 1 1 calc R U . B 1
C4AA C 0.500000 0.5491(6) 0.750000 0.062(7) Uani 1 2 d S T P E .
S11 S 0.000000 0.5179(4) 0.750000 0.061(3) Uiso 0.5 2 d DS . P . .
S12 S 0.000000 0.4752(4) 0.750000 0.055(3) Uiso 0.5 2 d DS . P F .
C8A C -0.008(4) 0.4960(11) 0.6821(14) 0.150(14) Uiso 0.5 1 d D . P F 1
I1A I 0.250(3) 0.5070(7) 0.7525(10) 0.048(7) Uiso 0.079(18) 1 d . . . . .
C1 C -0.004(2) 0.6804(11) 0.8639(17) 0.059(10) Uiso 0.5 1 d . . P C -1
C5AB C 0.484(2) 0.4767(12) 0.6866(18) 0.062(11) Uiso 0.5 1 d . . P E 2
C7A C -0.0791(18) 0.4918(11) 0.731(3) 0.150(14) Uiso 0.5 1 d D . P F 2
C5A C -0.077(2) 0.4913(11) 0.770(3) 0.150(14) Uiso 0.5 1 d D . P F 2

loop_
_atom_site_aniso_label
_atom_site_aniso_U_11
_atom_site_aniso_U_22
_atom_site_aniso_U_33
_atom_site_aniso_U_23
_atom_site_aniso_U_13
_atom_site_aniso_U_12
Bi1 0.0294(3) 0.0304(3) 0.0293(3) 0.0007(2) 0.0000(2) -0.0002(2)
Bi2 0.0318(3) 0.0311(3) 0.0280(3) -0.0007(2) 0.0013(2) -0.0011(2)
Bi3 0.0329(3) 0.0340(3) 0.0288(3) -0.0009(2) -0.0022(2) -0.0008(2)
Bi4 0.0326(3) 0.0326(3) 0.0285(3) -0.0002(2) 0.0010(2) -0.0013(2)
I1 0.0330(5) 0.0386(5) 0.0304(5) -0.0009(4) -0.0004(4) -0.0058(4)
I2 0.0302(5) 0.0346(5) 0.0406(5) 0.0011(4) -0.0030(4) -0.0016(4)
I3 0.0365(5) 0.0438(6) 0.0386(6) -0.0002(5) -0.0044(4) -0.0076(4)
I4 0.0541(8) 0.0295(7) 0.0331(7) 0.000 0.0067(6) 0.000
I5 0.0346(5) 0.0519(6) 0.0328(5) 0.0052(5) 0.0033(4) 0.0085(4)
I6 0.0431(5) 0.0332(5) 0.0403(6) -0.0045(4) 0.0073(4) -0.0013(4)
I7 0.0437(5) 0.0349(5) 0.0407(6) 0.0065(4) 0.0017(5) 0.0018(4)
I8 0.0365(5) 0.0439(6) 0.0417(6) 0.0008(5) -0.0032(4) -0.0092(4)
I9 0.0357(5) 0.0455(6) 0.0477(6) -0.0056(5) 0.0021(5) 0.0064(4)
I10 0.0342(5) 0.0514(6) 0.0440(6) 0.0052(5) -0.0068(5) 0.0032(4)
I11 0.0448(6) 0.0459(6) 0.0378(6) 0.0017(5) 0.0061(5) 0.0120(5)
I12 0.0355(5) 0.0463(6) 0.0462(6) -0.0049(5) -0.0017(5) -0.0086(4)
I13 0.0416(5) 0.0392(6) 0.0456(6) -0.0080(5) -0.0069(5) -0.0040(4)
I14 0.0454(6) 0.0344(5) 0.0468(6) 0.0062(5) 0.0027(5) -0.0039(4)
I15 0.0467(6) 0.0420(6) 0.0412(6) 0.0079(5) -0.0077(5) -0.0013(5)
I16 0.049(2) 0.0294(8) 0.0430(8) -0.0009(5) -0.0053(8) 0.0052(7)
I17 0.0399(5) 0.0446(6) 0.0543(7) 0.0113(5) 0.0112(5) -0.0028(5)
I18 0.0400(6) 0.0501(6) 0.0522(7) -0.0053(5) 0.0117(5) -0.0018(5)
I19 0.0817(11) 0.0305(7) 0.0366(8) 0.000 0.0081(8) 0.000
S1 0.039(2) 0.043(2) 0.045(2) 0.0091(18) -0.0022(18) -0.0012(17)
S3 0.055(3) 0.041(3) 0.034(3) 0.001(2) 0.000(3) 0.016(3)
S5 0.035(4) 0.071(7) 0.118(9) 0.008(7) 0.001(5) -0.012(4)
S7 0.039(7) 0.037(7) 0.038(7) -0.009(6) 0.002(6) 0.011(5)
C010 0.077(12) 0.056(11) 0.043(10) -0.003(8) 0.003(9) -0.008(9)
C011 0.043(9) 0.055(10) 0.056(11) 0.008(9) 0.004(8) -0.017(8)
C012 0.049(10) 0.079(14) 0.074(14) 0.016(11) -0.004(10) -0.018(10)
C013 0.084(14) 0.081(14) 0.042(11) -0.001(10) 0.006(10) -0.007(11)
C015 0.067(12) 0.083(13) 0.033(9) 0.002(9) 0.008(8) -0.032(10)
C6 0.074(14) 0.102(17) 0.066(13) -0.007(12) 0.009(11) -0.041(12)
C7 0.059(12) 0.105(16) 0.060(13) -0.013(12) 0.001(10) -0.032(11)
C9 0.039(9) 0.062(12) 0.095(15) 0.042(11) -0.011(9) -0.019(8)
C10 0.058(11) 0.079(13) 0.061(12) 0.001(10) 0.040(10) -0.019(10)
C12 0.052(11) 0.074(13) 0.067(13) -0.009(10) -0.003(9) -0.003(9)
C2 0.063(13) 0.073(15) 0.15(2) 0.016(14) 0.033(14) -0.022(11)
C3 0.057(12) 0.040(11) 0.16(2) -0.001(12) 0.046(13) 0.000(9)
C4 0.049(12) 0.062(13) 0.16(2) -0.041(14) -0.012(13) 0.010(10)
C8 0.069(13) 0.101(16) 0.066(13) 0.013(12) -0.002(11) 0.037(12)
C4AA 0.11(2) 0.029(12) 0.053(15) 0.000 0.032(15) 0.000

loop_
_atom_type_symbol
_atom_type_description
_atom_type_scat_dispersion_real
_atom_type_scat_dispersion_imag
_atom_type_scat_source
C C 0.0033 0.0016 'International Tables Vol C Tables 4.2.6.8 and 6.1.1.4'
H H 0.0000 0.0000 'International Tables Vol C Tables 4.2.6.8 and 6.1.1.4'
Bi Bi -4.1077 10.2566 'International Tables Vol C Tables 4.2.6.8 and 6.1.1.4'
I I -0.4742 1.8119 'International Tables Vol C Tables 4.2.6.8 and 6.1.1.4'
S S 0.1246 0.1234 'International Tables Vol C Tables 4.2.6.8 and 6.1.1.4'

loop_
_geom_angle_atom_site_label_1
_geom_angle_atom_site_label_2
_geom_angle_atom_site_label_3
_geom_angle
_geom_angle_site_symmetry_1
_geom_angle_site_symmetry_3
_geom_angle_publ_flag
I1 Bi1 I2 83.44(3) . . ?
I1 Bi1 I16 82.81(8) . . ?
I1 Bi1 I1A 89.7(7) . . ?
I2 Bi1 I16 80.39(7) . . ?
I6 Bi1 I1 85.97(3) . . ?
I6 Bi1 I2 94.03(3) . . ?
I6 Bi1 I16 167.96(6) . . ?
I6 Bi1 I17 95.14(3) . . ?
I6 Bi1 I1A 168.3(6) . . ?
I10 Bi1 I1 93.30(3) . . ?
I10 Bi1 I2 170.76(3) . . ?
I10 Bi1 I6 94.36(3) . . ?
I10 Bi1 I16 90.64(7) . . ?
I10 Bi1 I17 91.71(3) . . ?
I10 Bi1 I1A 96.8(7) . . ?
I17 Bi1 I1 174.77(3) . . ?
I17 Bi1 I2 91.38(3) . . ?
I17 Bi1 I16 95.65(9) . . ?
I17 Bi1 I1A 88.3(7) . . ?
I1A Bi1 I2 74.6(7) . . ?
I1A Bi1 I16 9.4(9) . . ?
I4 Bi2 I8 85.20(2) . . ?
I4 Bi2 I8 84.47(2) . 2_656 ?
I7 Bi2 I4 175.13(3) . . ?
I7 Bi2 I8 92.09(3) . . ?
I7 Bi2 I8 98.77(3) . 2_656 ?
I8 Bi2 I8 75.39(3) . 2_656 ?
I11 Bi2 I4 85.50(3) . . ?
I11 Bi2 I7 90.81(3) . . ?
I11 Bi2 I8 96.68(3) . . ?
I11 Bi2 I8 167.69(3) . 2_656 ?
I12 Bi2 I4 86.95(3) . . ?
I12 Bi2 I7 96.52(3) . . ?
I12 Bi2 I8 92.03(3) . 2_656 ?
I12 Bi2 I8 165.74(3) . . ?
I12 Bi2 I11 94.55(3) . . ?
I1 Bi3 I2 82.97(3) . . ?
I1 Bi3 I16 82.89(6) . . ?
I1 Bi3 I1A 87.9(6) . . ?
I2 Bi3 I1A 72.8(7) . . ?
I13 Bi3 I1 174.38(3) . . ?
I13 Bi3 I2 94.77(3) . . ?
I13 Bi3 I15 94.14(3) . . ?
I13 Bi3 I16 91.66(7) . . ?
I13 Bi3 I1A 86.5(6) . . ?
I15 Bi3 I1 90.99(3) . . ?
I15 Bi3 I2 89.61(3) . . ?
I15 Bi3 I16 168.35(6) . . ?
I15 Bi3 I1A 162.3(8) . . ?
I16 Bi3 I2 79.83(9) . . ?
I16 Bi3 I1A 9.2(8) . . ?
I18 Bi3 I1 86.32(3) . . ?
I18 Bi3 I2 168.52(3) . . ?
I18 Bi3 I13 95.51(3) . . ?
I18 Bi3 I15 94.71(3) . . ?
I18 Bi3 I16 94.78(10) . . ?
I18 Bi3 I1A 102.8(8) . . ?
I3 Bi4 I5 90.23(3) . . ?
I3 Bi4 I5 172.82(3) . 2_655 ?
I3 Bi4 I19 96.51(3) . . ?
I5 Bi4 I5 82.71(3) . 2_655 ?
I5 Bi4 I19 81.61(2) . . ?
I9 Bi4 I3 95.08(3) . . ?
I9 Bi4 I5 169.72(3) . . ?
I9 Bi4 I5 91.71(3) . 2_655 ?
I9 Bi4 I19 89.04(3) . . ?
I14 Bi4 I3 91.82(3) . . ?
I14 Bi4 I5 93.00(3) . . ?
I14 Bi4 I5 89.86(3) . 2_655 ?
I14 Bi4 I9 95.61(3) . . ?
I14 Bi4 I19 170.07(3) . . ?
I19 Bi4 I5 81.22(2) . 2_655 ?
Bi3 I1 Bi1 82.48(2) . . ?
Bi1 I2 Bi3 80.60(2) . . ?
Bi2 I4 Bi2 84.72(4) 2_656 . ?
Bi4 I5 Bi4 81.77(3) . 2_655 ?
Bi2 I8 Bi2 79.82(3) . 2_656 ?
Bi1 I16 Bi3 81.06(3) . . ?
I1A I16 Bi1 84(2) . . ?
I1A I16 Bi3 95(3) . . ?
Bi4 I19 Bi4 81.58(4) 2_655 . ?
C010 S1 C011 100.6(8) . . ?
C010 S1 C10 98.6(8) . . ?
C011 S1 C10 100.8(8) . . ?
C013 S2 C12 102.6(9) . . ?
C013 S2 C3 98.9(10) . . ?
S9 S2 C013 56.7(9) . . ?
S9 S2 C12 64.6(8) . . ?
S9 S2 C3 67.0(9) . . ?
C12 S2 C3 100.1(9) . . ?
S7 S3 C015 68.5(8) . . ?
S7 S3 C7 59.4(8) . . ?
S7 S3 C8 65.4(9) . . ?
C015 S3 C7 101.0(8) . . ?
C8 S3 C015 103.0(9) . . ?
C8 S3 C7 104.0(11) . . ?
S8 S4 C6 69.6(9) . . ?
S8 S4 C9 68.8(9) . . ?
S8 S4 C1 46.0(13) . . ?
C6 S4 C1 98.1(14) . . ?
C9 S4 C6 99.4(9) . . ?
C9 S4 C1 98.3(13) . . ?
C2AA S4 S8 68.2(17) . . ?
C2AA S4 C6 112.6(18) . . ?
C2AA S4 C9 110.8(17) . . ?
C2AA S4 C1 22.2(18) . . ?
S5 S5 C5AA 75.3(16) 2_656 2_656 ?
S5 S5 C5AA 65.3(14) 2_656 . ?
S5 S5 C4AA 69.7(4) 2_656 . ?
S5 S5 C5AB 87.0(18) 2_656 . ?
S5 S5 C5AB 55.3(14) 2_656 2_656 ?
C5AA S5 C5AA 113(2) 2_656 . ?
C5AA S5 C4AA 109.4(14) 2_656 . ?
C5AA S5 C5AB 20.2(15) 2_656 2_656 ?
C5AA S5 C5AB 99.5(14) . 2_656 ?
C4AA S5 C5AA 104.4(12) . . ?
C4AA S5 C5AB 100.8(13) . 2_656 ?
C5AB S5 C4AA 116.7(16) . . ?
C012 S6 C2 97.6(10) . . ?
S10 S6 C012 61.5(7) . . ?
S10 S6 C2 63.9(9) . . ?
S10 S6 C4 64.2(9) . . ?
C4 S6 C012 104.3(11) . . ?
C4 S6 C2 101.7(11) . . ?
S3 S7 C015 61.1(7) . . ?
S3 S7 C7 67.0(8) . . ?
S3 S7 C8 61.6(8) . . ?
C7 S7 C015 101.0(11) . . ?
C7 S7 C8 106.4(11) . . ?
C8 S7 C015 96.5(10) . . ?
S4 S8 C6 62.4(9) . . ?
S4 S8 C9 62.7(8) . . ?
S4 S8 C2AA 54.7(16) . . ?
C9 S8 C6 92.8(11) . . ?
C2AA S8 C6 99.2(17) . . ?
C2AA S8 C9 98.3(17) . . ?
C1 S8 S4 80.7(19) . . ?
C1 S8 C6 115(2) . . ?
C1 S8 C9 116(2) . . ?
C1 S8 C2AA 26(2) . . ?
S1 C010 H01A 109.5 . . ?
S1 C010 H01B 109.5 . . ?
S1 C010 H01C 109.5 . . ?
H01A C010 H01B 109.5 . . ?
H01A C010 H01C 109.5 . . ?
H01B C010 H01C 109.5 . . ?
S1 C011 H01D 109.5 . . ?
S1 C011 H01E 109.5 . . ?
S1 C011 H01F 109.5 . . ?
H01D C011 H01E 109.5 . . ?
H01D C011 H01F 109.5 . . ?
H01E C011 H01F 109.5 . . ?
S6 C012 H01M 109.5 . . ?
S6 C012 H01N 109.5 . . ?
S6 C012 H01O 109.5 . . ?
H01M C012 H01N 109.5 . . ?
H01M C012 H01O 109.5 . . ?
H01N C012 H01O 109.5 . . ?
S10 C012 S6 53.6(6) . . ?
S10 C012 H01M 133.7 . . ?
S10 C012 H01N 116.8 . . ?
S10 C012 H01O 56.7 . . ?
S2 C013 H01G 109.5 . . ?
S2 C013 H01H 109.5 . . ?
S2 C013 H01I 109.5 . . ?
H01G C013 H01H 109.5 . . ?
H01G C013 H01I 109.5 . . ?
H01H C013 H01I 109.5 . . ?
S9 C013 S2 60.2(9) . . ?
S9 C013 H01G 135.7 . . ?
S9 C013 H01H 114.5 . . ?
S9 C013 H01I 50.7 . . ?
S2 S9 C12 59.0(8) . . ?
S2 S9 C3 58.6(8) . . ?
C013 S9 S2 63.1(9) . . ?
C013 S9 C12 103.1(12) . . ?
C013 S9 C3 97.5(12) . . ?
C12 S9 C3 92.0(12) . . ?
S3 C015 S7 50.4(6) . . ?
S3 C015 H01J 109.5 . . ?
S3 C015 H01K 109.5 . . ?
S3 C015 H01L 109.5 . . ?
S7 C015 H01J 127.7 . . ?
S7 C015 H01K 59.1 . . ?
S7 C015 H01L 122.6 . . ?
H01J C015 H01K 109.5 . . ?
H01J C015 H01L 109.5 . . ?
H01K C015 H01L 109.5 . . ?
S4 C6 S8 48.0(7) . . ?
S4 C6 H6A 138.2 . . ?
S4 C6 H6B 63.7 . . ?
S4 C6 H6C 111.5 . . ?
S8 C6 H6A 109.5 . . ?
S8 C6 H6B 109.5 . . ?
S8 C6 H6C 109.5 . . ?
H6A C6 H6B 109.5 . . ?
H6A C6 H6C 109.5 . . ?
H6B C6 H6C 109.5 . . ?
S3 C7 H7A 109.5 . . ?
S3 C7 H7B 109.5 . . ?
S3 C7 H7C 109.5 . . ?
S7 C7 S3 53.6(7) . . ?
S7 C7 H7A 133.4 . . ?
S7 C7 H7B 117.1 . . ?
S7 C7 H7C 56.7 . . ?
H7A C7 H7B 109.5 . . ?
H7A C7 H7C 109.5 . . ?
H7B C7 H7C 109.5 . . ?
S4 C9 S8 48.5(6) . . ?
S4 C9 H9A 137.6 . . ?
S4 C9 H9B 112.2 . . ?
S4 C9 H9C 63.0 . . ?
S8 C9 H9A 109.5 . . ?
S8 C9 H9B 109.5 . . ?
S8 C9 H9C 109.5 . . ?
H9A C9 H9B 109.5 . . ?
H9A C9 H9C 109.5 . . ?
H9B C9 H9C 109.5 . . ?
S1 C10 H10A 109.5 . . ?
S1 C10 H10B 109.5 . . ?
S1 C10 H10C 109.5 . . ?
H10A C10 H10B 109.5 . . ?
H10A C10 H10C 109.5 . . ?
H10B C10 H10C 109.5 . . ?
S2 C12 S9 56.4(8) . . ?
S2 C12 H12A 109.5 . . ?
S2 C12 H12B 109.5 . . ?
S2 C12 H12C 109.5 . . ?
S9 C12 H12A 53.2 . . ?
S9 C12 H12B 129.3 . . ?
S9 C12 H12C 121.2 . . ?
H12A C12 H12B 109.5 . . ?
H12A C12 H12C 109.5 . . ?
H12B C12 H12C 109.5 . . ?
S6 C2 H2A 109.5 . . ?
S6 C2 H2B 109.5 . . ?
S6 C2 H2C 109.5 . . ?
S6 C2 S10 52.3(6) . . ?
H2A C2 H2B 109.5 . . ?
H2A C2 H2C 109.5 . . ?
H2B C2 H2C 109.5 . . ?
S10 C2 H2A 130.5 . . ?
S10 C2 H2B 57.5 . . ?
S10 C2 H2C 120.0 . . ?
S4 C2AA S8 57.2(15) . . ?
S4 C2AA H2AA 135.5 . . ?
S4 C2AA H2AB 53.6 . . ?
S4 C2AA H2AC 115.0 . . ?
S8 C2AA H2AA 109.5 . . ?
S8 C2AA H2AB 109.5 . . ?
S8 C2AA H2AC 109.5 . . ?
H2AA C2AA H2AB 109.5 . . ?
H2AA C2AA H2AC 109.5 . . ?
H2AB C2AA H2AC 109.5 . . ?
C1 C2AA S4 110(5) . . ?
C1 C2AA S8 53(4) . . ?
C1 C2AA H2AA 70.2 . . ?
C1 C2AA H2AB 157.5 . . ?
C1 C2AA H2AC 91.1 . . ?
S6 S10 C012 64.8(7) . . ?
S6 S10 C2 63.8(9) . . ?
S6 S10 C4 62.4(8) . . ?
C012 S10 C2 99.4(10) . . ?
C012 S10 C4 105.3(10) . . ?
C4 S10 C2 100.5(11) . . ?
S2 C3 S9 54.4(7) . . ?
S2 C3 H3A 109.5 . . ?
S2 C3 H3B 109.5 . . ?
S2 C3 H3C 109.5 . . ?
S9 C3 H3A 135.0 . . ?
S9 C3 H3B 115.5 . . ?
S9 C3 H3C 56.3 . . ?
H3A C3 H3B 109.5 . . ?
H3A C3 H3C 109.5 . . ?
H3B C3 H3C 109.5 . . ?
S6 C4 S10 53.4(6) . . ?
S6 C4 H4A 109.5 . . ?
S6 C4 H4B 109.5 . . ?
S6 C4 H4C 109.5 . . ?
S10 C4 H4A 134.9 . . ?
S10 C4 H4B 57.2 . . ?
S10 C4 H4C 115.5 . . ?
H4A C4 H4B 109.5 . . ?
H4A C4 H4C 109.5 . . ?
H4B C4 H4C 109.5 . . ?
S5 C5AA S5 39.3(10) 2_656 . ?
S3 C8 S7 53.0(7) . . ?
S3 C8 H8A 109.5 . . ?
S3 C8 H8B 109.5 . . ?
S3 C8 H8C 109.5 . . ?
S7 C8 H8A 126.3 . . ?
S7 C8 H8B 124.2 . . ?
S7 C8 H8C 56.5 . . ?
H8A C8 H8B 109.5 . . ?
H8A C8 H8C 109.5 . . ?
H8B C8 H8C 109.5 . . ?
S5 C4AA S5 40.5(8) . 2_656 ?
S12 S11 C8A 65.0(13) . 2_556 ?
S12 S11 C8A 65.0(13) . . ?
S12 S11 C7A 60.8(12) . 2_556 ?
S12 S11 C7A 60.8(13) . . ?
S12 S11 C5A 60.4(12) . 2_556 ?
S12 S11 C5A 60.4(12) . . ?
C8A S11 C8A 130(3) 2_556 . ?
C8A S11 C7A 62(3) 2_556 2_556 ?
C8A S11 C7A 94(3) . 2_556 ?
C8A S11 C5A 88(3) 2_556 2_556 ?
C8A S11 C5A 67(3) . 2_556 ?
C7A S11 C7A 122(2) 2_556 . ?
C7A S11 C5A 29(3) 2_556 2_556 ?
C7A S11 C5A 113(2) . 2_556 ?
C7A S11 C5A 113(2) 2_556 . ?
C7A S11 C5A 29(3) . . ?
C5A S11 C5A 121(2) . 2_556 ?
S11 S12 C8A 66.1(13) . . ?
S11 S12 C8A 66.1(13) . 2_556 ?
S11 S12 C7A 70.5(14) . 2_556 ?
S11 S12 C7A 70.5(14) . . ?
S11 S12 C5A 71.0(14) . . ?
S11 S12 C5A 71.0(14) . 2_556 ?
C8A S12 C8A 132(3) . 2_556 ?
C5A S12 C7A 31(3) . . ?
C5A S12 C7A 130(3) 2_556 . ?
C5A S12 C5A 142(3) 2_556 . ?
S12 C8A S11 48.9(11) . . ?
Bi1 I1A Bi3 79.9(5) . . ?
I16 I1A Bi1 87(3) . . ?
I16 I1A Bi3 76(2) . . ?
S8 C1 S4 53.3(15) . . ?
C2AA C1 S4 48(4) . . ?
C2AA C1 S8 101(5) . . ?
S5 C5AB S5 37.7(10) . 2_656 ?
S12 C7A S11 48.7(11) . . ?
C5A C7A S11 76(2) . . ?
C5A C7A S12 74(2) . . ?
S12 C5A S11 48.6(11) . . ?
C7A C5A S11 74.9(19) . . ?
C7A C5A S12 74(2) . . ?

loop_
_geom_bond_atom_site_label_1
_geom_bond_atom_site_label_2
_geom_bond_distance
_geom_bond_site_symmetry_2
_geom_bond_publ_flag
Bi1 I1 3.2448(10) . ?
Bi1 I2 3.2852(10) . ?
Bi1 I6 2.9534(10) . ?
Bi1 I10 2.9463(11) . ?
Bi1 I16 3.2870(16) . ?
Bi1 I17 2.9626(11) . ?
Bi1 I1A 3.27(2) . ?
Bi2 I4 3.1550(11) . ?
Bi2 I7 2.9816(11) . ?
Bi2 I8 3.3349(11) 2_656 ?
Bi2 I8 3.2913(11) . ?
Bi2 I11 2.9567(11) . ?
Bi2 I12 2.9514(11) . ?
Bi3 I1 3.2378(10) . ?
Bi3 I2 3.3217(11) . ?
Bi3 I13 2.9497(11) . ?
Bi3 I15 2.9508(11) . ?
Bi3 I16 3.2890(17) . ?
Bi3 I18 2.9449(11) . ?
Bi3 I1A 3.38(2) . ?
Bi4 I3 2.9660(11) . ?
Bi4 I5 3.2667(11) 2_655 ?
Bi4 I5 3.2409(11) . ?
Bi4 I9 2.9523(11) . ?
Bi4 I14 2.9515(11) . ?
Bi4 I19 3.2603(12) . ?
I16 I1A 0.54(5) . ?
S1 C010 1.749(17) . ?
S1 C011 1.771(14) . ?
S1 C10 1.800(16) . ?
S2 C013 1.741(17) . ?
S2 S9 1.694(17) . ?
S2 C12 1.743(17) . ?
S2 C3 1.779(17) . ?
S3 S7 1.559(13) . ?
S3 C015 1.770(16) . ?
S3 C7 1.783(17) . ?
S3 C8 1.718(18) . ?
S4 S8 1.505(16) . ?
S4 C6 1.79(2) . ?
S4 C9 1.784(16) . ?
S4 C2AA 1.46(4) . ?
S4 C1 1.85(4) . ?
S5 S5 1.189(17) 2_656 ?
S5 C5AA 1.71(4) 2_656 ?
S5 C5AA 1.82(4) . ?
S5 C4AA 1.72(2) . ?
S5 C5AB 1.60(4) . ?
S5 C5AB 1.94(4) 2_656 ?
S6 C012 1.791(19) . ?
S6 C2 1.81(2) . ?
S6 S10 1.594(12) . ?
S6 C4 1.76(2) . ?
S7 C015 1.88(2) . ?
S7 C7 1.67(2) . ?
S7 C8 1.78(2) . ?
S8 C6 1.90(2) . ?
S8 C9 1.87(2) . ?
S8 C2AA 1.66(4) . ?
S8 C1 1.35(4) . ?
C010 H01A 0.9800 . ?
C010 H01B 0.9800 . ?
C010 H01C 0.9800 . ?
C011 H01D 0.9800 . ?
C011 H01E 0.9800 . ?
C011 H01F 0.9800 . ?
C012 H01M 0.9800 . ?
C012 H01N 0.9800 . ?
C012 H01O 0.9800 . ?
C012 S10 1.739(18) . ?
C013 H01G 0.9800 . ?
C013 H01H 0.9800 . ?
C013 H01I 0.9800 . ?
C013 S9 1.63(2) . ?
S9 C12 1.84(2) . ?
S9 C3 1.92(2) . ?
C015 H01J 0.9800 . ?
C015 H01K 0.9800 . ?
C015 H01L 0.9800 . ?
C6 H6A 0.9800 . ?
C6 H6B 0.9800 . ?
C6 H6C 0.9800 . ?
C7 H7A 0.9800 . ?
C7 H7B 0.9800 . ?
C7 H7C 0.9800 . ?
C9 H9A 0.9800 . ?
C9 H9B 0.9800 . ?
C9 H9C 0.9800 . ?
C10 H10A 0.9800 . ?
C10 H10B 0.9800 . ?
C10 H10C 0.9800 . ?
C12 H12A 0.9800 . ?
C12 H12B 0.9800 . ?
C12 H12C 0.9800 . ?
C2 H2A 0.9800 . ?
C2 H2B 0.9800 . ?
C2 H2C 0.9800 . ?
C2 S10 1.81(2) . ?
C2AA H2AA 0.9800 . ?
C2AA H2AB 0.9800 . ?
C2AA H2AC 0.9800 . ?
C2AA C1 0.74(5) . ?
S10 C4 1.79(2) . ?
C3 H3A 0.9800 . ?
C3 H3B 0.9800 . ?
C3 H3C 0.9800 . ?
C4 H4A 0.9800 . ?
C4 H4B 0.9800 . ?
C4 H4C 0.9800 . ?
C8 H8A 0.9800 . ?
C8 H8B 0.9800 . ?
C8 H8C 0.9800 . ?
S11 S12 1.416(18) . ?
S11 C8A 1.72(3) 2_556 ?
S11 C8A 1.72(3) . ?
S11 C7A 1.78(3) 2_556 ?
S11 C7A 1.78(3) . ?
S11 C5A 1.79(3) . ?
S11 C5A 1.79(3) 2_556 ?
S12 C8A 1.70(3) 2_556 ?
S12 C8A 1.70(3) . ?
S12 C7A 1.64(3) . ?
S12 C7A 1.64(3) 2_556 ?
S12 C5A 1.64(3) . ?
S12 C5A 1.64(3) 2_556 ?
C7A C5A 0.89(9) . ?

loop_
_geom_torsion_atom_site_label_1
_geom_torsion_atom_site_label_2
_geom_torsion_atom_site_label_3
_geom_torsion_atom_site_label_4
_geom_torsion
_geom_torsion_site_symmetry_1
_geom_torsion_site_symmetry_2
_geom_torsion_site_symmetry_3
_geom_torsion_site_symmetry_4
_geom_torsion_publ_flag
Bi1 I16 I1A Bi3 80.4(4) . . . . ?
Bi3 I16 I1A Bi1 -80.4(4) . . . . ?
S2 C013 S9 C12 -44.7(9) . . . . ?
S2 C013 S9 C3 49.1(9) . . . . ?
S4 S8 C2AA C1 -176(6) . . . . ?
S4 S8 C1 C2AA 3(5) . . . . ?
S4 C2AA C1 S8 -3(6) . . . . ?
S6 C012 S10 C2 55.1(9) . . . . ?
S6 C012 S10 C4 -48.7(10) . . . . ?
S6 C2 S10 C012 -55.8(9) . . . . ?
S6 C2 S10 C4 51.9(9) . . . . ?
S8 S4 C2AA C1 3(5) . . . . ?
S8 S4 C1 C2AA -176(7) . . . . ?
S8 C2AA C1 S4 3(6) . . . . ?
C012 S6 C2 S10 53.1(8) . . . . ?
C012 S6 S10 C2 -115.6(11) . . . . ?
C012 S6 S10 C4 125.1(11) . . . . ?
C012 S6 C4 S10 -47.9(9) . . . . ?
C012 S10 C4 S6 50.1(9) . . . . ?
C013 S2 S9 C12 126.9(12) . . . . ?
C013 S2 S9 C3 -118.7(12) . . . . ?
C013 S2 C12 S9 -43.2(10) . . . . ?
C013 S2 C3 S9 47.9(10) . . . . ?
C013 S9 C12 S2 47.0(10) . . . . ?
C015 S3 S7 C7 118.1(10) . . . . ?
C015 S3 S7 C8 -116.5(10) . . . . ?
C015 S3 C7 S7 -56.7(10) . . . . ?
C015 S3 C8 S7 58.7(9) . . . . ?
C015 S7 C7 S3 51.8(8) . . . . ?
C015 S7 C8 S3 -52.0(8) . . . . ?
C6 S4 S8 C9 -109.4(10) . . . . ?
C6 S4 S8 C2AA 126.2(19) . . . . ?
C6 S4 S8 C1 124.6(19) . . . . ?
C6 S4 C9 S8 63.7(10) . . . . ?
C6 S4 C2AA S8 -55.0(15) . . . . ?
C6 S4 C2AA C1 -52(6) . . . . ?
C6 S4 C1 S8 -51.2(16) . . . . ?
C6 S4 C1 C2AA 133(6) . . . . ?
C6 S8 C9 S4 -56.8(8) . . . . ?
C6 S8 C2AA S4 46.4(14) . . . . ?
C6 S8 C2AA C1 -130(5) . . . . ?
C6 S8 C1 S4 53.5(14) . . . . ?
C6 S8 C1 C2AA 57(6) . . . . ?
C7 S3 S7 C015 -118.1(10) . . . . ?
C7 S3 S7 C8 125.4(11) . . . . ?
C7 S3 C015 S7 50.6(9) . . . . ?
C7 S3 C8 S7 -46.3(9) . . . . ?
C7 S7 C015 S3 -55.8(9) . . . . ?
C7 S7 C8 S3 51.5(10) . . . . ?
C9 S4 S8 C6 109.4(10) . . . . ?
C9 S4 S8 C2AA -124.4(19) . . . . ?
C9 S4 S8 C1 -126.1(19) . . . . ?
C9 S4 C6 S8 -63.1(9) . . . . ?
C9 S4 C2AA S8 55.4(15) . . . . ?
C9 S4 C2AA C1 59(6) . . . . ?
C9 S4 C1 S8 49.6(17) . . . . ?
C9 S4 C1 C2AA -126(6) . . . . ?
C9 S8 C6 S4 57.0(9) . . . . ?
C9 S8 C2AA S4 -47.8(13) . . . . ?
C9 S8 C2AA C1 136(5) . . . . ?
C9 S8 C1 S4 -53.2(13) . . . . ?
C9 S8 C1 C2AA -50(6) . . . . ?
C12 S2 C013 S9 47.7(11) . . . . ?
C12 S2 S9 C013 -126.9(12) . . . . ?
C12 S2 S9 C3 114.4(11) . . . . ?
C12 S2 C3 S9 -56.7(10) . . . . ?
C2 S6 C012 S10 -54.8(9) . . . . ?
C2 S6 S10 C012 115.6(11) . . . . ?
C2 S6 S10 C4 -119.2(11) . . . . ?
C2 S6 C4 S10 53.2(9) . . . . ?
C2 S10 C4 S6 -52.8(9) . . . . ?
C2AA S4 S8 C6 -126.2(19) . . . . ?
C2AA S4 S8 C9 124.4(19) . . . . ?
C2AA S4 S8 C1 -2(3) . . . . ?
C2AA S4 C6 S8 54.2(18) . . . . ?
C2AA S4 C9 S8 -55.0(19) . . . . ?
C2AA S4 C1 S8 176(7) . . . . ?
C2AA S8 C6 S4 -41.8(16) . . . . ?
C2AA S8 C9 S4 42.9(16) . . . . ?
C2AA S8 C1 S4 -3(5) . . . . ?
C3 S2 C013 S9 -54.8(10) . . . . ?
C3 S2 S9 C013 118.7(12) . . . . ?
C3 S2 S9 C12 -114.4(11) . . . . ?
C3 S2 C12 S9 58.4(11) . . . . ?
C3 S9 C12 S2 -51.1(7) . . . . ?
C4 S6 C012 S10 49.4(9) . . . . ?
C4 S6 C2 S10 -53.4(10) . . . . ?
C4 S6 S10 C012 -125.1(11) . . . . ?
C4 S6 S10 C2 119.2(11) . . . . ?
C5AA S5 C5AA S5 -59.8(19) 2_656 . . 2_656 ?
C5AA S5 C4AA S5 65.4(16) 2_656 . . 2_656 ?
C5AA S5 C4AA S5 -56.3(14) . . . 2_656 ?
C8 S3 S7 C015 116.5(10) . . . . ?
C8 S3 S7 C7 -125.4(11) . . . . ?
C8 S3 C015 S7 -56.6(10) . . . . ?
C8 S3 C7 S7 49.8(10) . . . . ?
C8 S7 C015 S3 52.4(8) . . . . ?
C8 S7 C7 S3 -48.4(10) . . . . ?
C4AA S5 C5AA S5 59.2(9) . . . 2_656 ?
C4AA S5 C5AB S5 65.5(10) . . . 2_656 ?
S11 S12 C7A C5A -85(2) . . . . ?
S11 S12 C5A C7A 83(2) . . . . ?
S11 C7A C5A S12 -50.5(12) . . . . ?
S12 S11 C7A C5A 81(2) . . . . ?
S12 S11 C5A C7A -82(2) . . . . ?
S12 C7A C5A S11 50.5(12) . . . . ?
C8A S11 S12 C8A 179.998(17) . . . 2_556 ?
C8A S11 S12 C8A 180.002(16) 2_556 . . . ?
C8A S11 C8A S12 0.003(3) 2_556 . . . ?
C8A S12 C8A S11 -0.003(3) 2_556 . . . ?
C1 S4 S8 C6 -124.6(19) . . . . ?
C1 S4 S8 C9 126.1(19) . . . . ?
C1 S4 S8 C2AA 2(3) . . . . ?
C1 S4 C6 S8 36.8(13) . . . . ?
C1 S4 C9 S8 -36.0(14) . . . . ?
C1 S4 C2AA S8 -3(5) . . . . ?
C1 S8 C6 S4 -64(2) . . . . ?
C1 S8 C9 S4 63(2) . . . . ?
C1 S8 C2AA S4 176(6) . . . . ?
C5AB S5 C4AA S5 -75.7(19) . . . 2_656 ?
C5AB S5 C4AA S5 46.5(14) 2_656 . . 2_656 ?
C5AB S5 C5AB S5 -50.2(14) 2_656 . . 2_656 ?
C7A S11 S12 C7A 179.999(3) 2_556 . . . ?
C7A S11 S12 C7A 180.001(3) . . . 2_556 ?
C7A S11 S12 C5A -33(3) . . . . ?
C7A S11 S12 C5A 147(3) 2_556 . . . ?
C7A S11 S12 C5A -33(3) 2_556 . . 2_556 ?
C7A S11 S12 C5A 147(3) . . . 2_556 ?
C7A S11 C7A S12 -0.001(2) 2_556 . . . ?
C7A S11 C7A C5A 81(2) 2_556 . . . ?
C7A S11 C5A S12 -31(3) 2_556 . . . ?
C7A S11 C5A S12 82(2) . . . . ?
C7A S11 C5A C7A -114(3) 2_556 . . . ?
C7A S12 C7A S11 0.002(2) 2_556 . . . ?
C7A S12 C7A C5A -85(2) 2_556 . . . ?
C7A S12 C5A S11 -83(2) . . . . ?
C7A S12 C5A S11 42(4) 2_556 . . . ?
C7A S12 C5A C7A 126(4) 2_556 . . . ?
C5A S11 S12 C7A 33(3) . . . . ?
C5A S11 S12 C7A -147(3) 2_556 . . . ?
C5A S11 S12 C7A 33(3) 2_556 . . 2_556 ?
C5A S11 S12 C7A -147(3) . . . 2_556 ?
C5A S11 S12 C5A 179.997(4) 2_556 . . . ?
C5A S11 S12 C5A 180.003(6) . . . 2_556 ?
C5A S11 C7A S12 31(3) 2_556 . . . ?
C5A S11 C7A S12 -81(2) . . . . ?
C5A S11 C7A C5A 112(3) 2_556 . . . ?
C5A S11 C5A S12 -0.003(3) 2_556 . . . ?
C5A S11 C5A C7A -82(2) 2_556 . . . ?
C5A S12 C7A S11 -42(4) 2_556 . . . ?
C5A S12 C7A S11 85(2) . . . . ?
C5A S12 C7A C5A -128(4) 2_556 . . . ?
C5A S12 C5A S11 0.004(4) 2_556 . . . ?
C5A S12 C5A C7A 83(2) 2_556 . . . ?
